data_4119702
loop_
_publ_author_name
'Burgert Blom'
'Stephan Enthaler'
'Shigeyoshi Inoue'
'Elisabeth Irran'
'Matthias Driess'

_publ_contact_author_address
;
Institute of Chemistry: Metalorganics and Inorganic Materials, 
Technische Universit\"at Berlin, Strasse des 17. Juni 135, Sekr. C2, 
D-10623 Berlin
;
_publ_contact_author_email matthias.driess@tu-berlin.de
_publ_contact_author_fax 49-30-314-29732
_publ_contact_author_name 'Matthias Driess'
_publ_contact_author_phone 49-30-314-22265
_publ_section_title
;
 Electron-Rich N-Heterocyclic Silylene (NHSi)-Iron Complexes: Synthesis,
 Structures, and Catalytic Ability of an Isolable Hydridosilylene-Iron
 Complex
;
_journal_name_full 'Journal of the American Chemical Society'
_journal_page_first 6703
_journal_page_last 6713
_journal_paper_doi 10.1021/ja402480v
_journal_volume 135
_journal_year 2013
_chemical_formula_sum 'C27 H56 Fe N2 P4 Si'
_chemical_formula_weight 616.56
_chemical_name_systematic
; 
 ? 
;
_space_group_IT_number 33
_symmetry_cell_setting orthorhombic
_symmetry_space_group_name_Hall 'P 2c -2n'
_symmetry_space_group_name_H-M 'P n a 21'
_atom_sites_solution_hydrogens geom
_atom_sites_solution_primary direct
_atom_sites_solution_secondary difmap
_audit_creation_method
;
CrysAlisPro, Oxford Diffraction Ltd.,
Version 1.171.35.21 (release 20-01-2012 CrysAlis171 .NET)
(compiled Jan 23 2012,18:06:46)
;
_cell_angle_alpha 90.00
_cell_angle_beta 90.00
_cell_angle_gamma 90.00
_cell_formula_units_Z 4
_cell_length_a 24.0190(12)
_cell_length_b 15.0889(8)
_cell_length_c 9.4039(5)
_cell_measurement_reflns_used 3684
_cell_measurement_temperature 150(2)
_cell_measurement_theta_max 32.4771
_cell_measurement_theta_min 3.3351
_cell_volume 3408.2(3)
_computing_cell_refinement
;
CrysAlisPro, Agilent Technologies,
Version 1.171.35.21 (release 20-01-2012 CrysAlis171 .NET)
(compiled Jan 23 2012,18:06:46)
;
_computing_data_collection
;
CrysAlisPro, Agilent Technologies,
Version 1.171.35.21 (release 20-01-2012 CrysAlis171 .NET)
(compiled Jan 23 2012,18:06:46)
;
_computing_data_reduction
;
CrysAlisPro, Agilent Technologies,
Version 1.171.35.21 (release 20-01-2012 CrysAlis171 .NET)
(compiled Jan 23 2012,18:06:46)
;
_computing_structure_refinement 'SHELXL-97 (Sheldrick, 1997)'
_computing_structure_solution 'SHELXS-97 (Sheldrick, 1990)'
_diffrn_ambient_temperature 150(2)
_diffrn_measured_fraction_theta_full 0.996
_diffrn_measured_fraction_theta_max 0.996
_diffrn_measurement_device_type 'Xcalibur, Sapphire3'
_diffrn_measurement_method '\w scans'
_diffrn_radiation_monochromator graphite
_diffrn_radiation_source 'Enhance (Mo) x-ray Source'
_diffrn_radiation_type MoK\a
_diffrn_radiation_wavelength 0.71073
_diffrn_reflns_av_R_equivalents 0.0564
_diffrn_reflns_av_sigmaI/netI 0.0684
_diffrn_reflns_limit_h_max 28
_diffrn_reflns_limit_h_min -22
_diffrn_reflns_limit_k_max 17
_diffrn_reflns_limit_k_min -16
_diffrn_reflns_limit_l_max 11
_diffrn_reflns_limit_l_min -10
_diffrn_reflns_number 13654
_diffrn_reflns_theta_full 25.00
_diffrn_reflns_theta_max 25.00
_diffrn_reflns_theta_min 3.56
_exptl_absorpt_coefficient_mu 0.684
_exptl_absorpt_correction_T_max 0.8008
_exptl_absorpt_correction_T_min 0.7530
_exptl_absorpt_correction_type multi-scan
_exptl_absorpt_process_details
;
CrysAlisPro, Agilent Technologies,
Version 1.171.35.21 (release 20-01-2012 CrysAlis171 .NET)
(compiled Jan 23 2012,18:06:46)
empirical absorption correction using spherical harmonics,
 implemented in SCALE3 ABSPACK scaling algorithm.
;
_exptl_crystal_colour violet
_exptl_crystal_density_diffrn 1.202
_exptl_crystal_description block
_exptl_crystal_F_000 1328
_exptl_crystal_size_max 0.44
_exptl_crystal_size_mid 0.40
_exptl_crystal_size_min 0.34
_refine_diff_density_max 0.916
_refine_diff_density_min -0.503
_refine_diff_density_rms 0.079
_refine_ls_abs_structure_details 'Flack H D (1983), Acta Cryst. A39, 876-881'
_refine_ls_abs_structure_Flack 0.53(4)
_refine_ls_extinction_method none
_refine_ls_goodness_of_fit_ref 1.141
_refine_ls_hydrogen_treatment mixed
_refine_ls_matrix_type full
_refine_ls_number_parameters 538
_refine_ls_number_reflns 5185
_refine_ls_number_restraints 484
_refine_ls_restrained_S_all 1.125
_refine_ls_R_factor_all 0.0793
_refine_ls_R_factor_gt 0.0731
_refine_ls_shift/su_max 0.006
_refine_ls_shift/su_mean 0.001
_refine_ls_structure_factor_coef Fsqd
_refine_ls_weighting_details 'calc w=1/[\s^2^(Fo^2^)+(0.0813P)^2^+4.7202P] where P=(Fo^2^+2Fc^2^)/3'
_refine_ls_weighting_scheme calc
_refine_ls_wR_factor_gt 0.1699
_refine_ls_wR_factor_ref 0.1737
_reflns_number_gt 4792
_reflns_number_total 5185
_reflns_threshold_expression >2sigma(I)
_cod_data_source_file ja402480v_si_001_3.cif
_cod_data_source_block c:\compound5
_cod_database_code 4119702

loop_
_symmetry_equiv_pos_as_xyz
'x, y, z'
'-x, -y, z+1/2'
'x+1/2, -y+1/2, z'
'-x+1/2, y+1/2, z+1/2'

loop_
_atom_site_label
_atom_site_type_symbol
_atom_site_fract_x
_atom_site_fract_y
_atom_site_fract_z
_atom_site_U_iso_or_equiv
_atom_site_adp_type
_atom_site_occupancy
_atom_site_symmetry_multiplicity
_atom_site_calc_flag
_atom_site_refinement_flags
_atom_site_disorder_assembly
_atom_site_disorder_group
Fe1 Fe 0.33726(3) 0.13760(5) 0.09125(11) 0.0228(2) Uani 1 1 d D . .
Si1 Si 0.39271(8) 0.25098(12) 0.1195(2) 0.0383(5) Uani 1 1 d D B .
H1 H 0.3786(9) 0.3277(14) 0.022(3) 0.21(7) Uiso 1 1 d D . .
N1 N 0.4726(2) 0.2629(4) 0.1307(8) 0.0499(18) Uani 1 1 d D . .
N2 N 0.4168(2) 0.3132(5) 0.2858(9) 0.058(2) Uani 1 1 d D . .
C1 C 0.5216(3) 0.2479(6) 0.0375(10) 0.056(2) Uani 1 1 d . C .
C2 C 0.4997(4) 0.2028(8) -0.0930(12) 0.085(4) Uani 1 1 d . . .
H2A H 0.4829 0.1459 -0.0665 0.127 Uiso 1 1 calc R C .
H2B H 0.5304 0.1925 -0.1598 0.127 Uiso 1 1 calc R . .
H2C H 0.4715 0.2404 -0.1381 0.127 Uiso 1 1 calc R . .
C3 C 0.5486(4) 0.3380(6) -0.0043(13) 0.075(3) Uani 1 1 d . . .
H3A H 0.5204 0.3761 -0.0484 0.112 Uiso 1 1 calc R C .
H3B H 0.5790 0.3275 -0.0718 0.112 Uiso 1 1 calc R . .
H3C H 0.5633 0.3670 0.0810 0.112 Uiso 1 1 calc R . .
C4 C 0.5649(3) 0.1868(6) 0.1059(14) 0.076(3) Uani 1 1 d . . .
H4A H 0.5477 0.1296 0.1280 0.114 Uiso 1 1 calc R C .
H4B H 0.5788 0.2140 0.1937 0.114 Uiso 1 1 calc R . .
H4C H 0.5960 0.1779 0.0398 0.114 Uiso 1 1 calc R . .
C5 C 0.3898(4) 0.3614(7) 0.4030(13) 0.074(3) Uani 1 1 d U A .
C6 C 0.3819(9) 0.4603(15) 0.354(3) 0.080(4) Uani 0.50 1 d PU A 5
H6A H 0.3615 0.4615 0.2634 0.119 Uiso 0.50 1 calc PR A 5
H6B H 0.4185 0.4881 0.3408 0.119 Uiso 0.50 1 calc PR A 5
H6C H 0.3609 0.4929 0.4259 0.119 Uiso 0.50 1 calc PR A 5
C7 C 0.4231(7) 0.3590(14) 0.552(2) 0.077(3) Uani 0.50 1 d PU A 5
H7A H 0.4281 0.2973 0.5821 0.115 Uiso 0.50 1 calc PR A 5
H7B H 0.4017 0.3910 0.6244 0.115 Uiso 0.50 1 calc PR A 5
H7C H 0.4596 0.3871 0.5401 0.115 Uiso 0.50 1 calc PR A 5
C8 C 0.3329(7) 0.3202(14) 0.435(3) 0.069(3) Uani 0.50 1 d PU A 5
H8A H 0.3379 0.2583 0.4644 0.103 Uiso 0.50 1 calc PR A 5
H8B H 0.3096 0.3226 0.3499 0.103 Uiso 0.50 1 calc PR A 5
H8C H 0.3149 0.3533 0.5122 0.103 Uiso 0.50 1 calc PR A 5
C6A C 0.4080(10) 0.4536(16) 0.418(3) 0.085(4) Uani 0.50 1 d PU A 6
H6AA H 0.4383 0.4568 0.4880 0.128 Uiso 0.50 1 calc PR A 6
H6AB H 0.3767 0.4899 0.4510 0.128 Uiso 0.50 1 calc PR A 6
H6AC H 0.4212 0.4758 0.3263 0.128 Uiso 0.50 1 calc PR A 6
C7A C 0.3853(9) 0.3150(15) 0.503(3) 0.085(3) Uani 0.50 1 d PU A 6
H7AA H 0.3942 0.2539 0.4758 0.128 Uiso 0.50 1 calc PR A 6
H7AB H 0.3470 0.3178 0.5381 0.128 Uiso 0.50 1 calc PR A 6
H7AC H 0.4109 0.3347 0.5774 0.128 Uiso 0.50 1 calc PR A 6
C8A C 0.3299(8) 0.3793(15) 0.342(3) 0.082(4) Uani 0.50 1 d PU A 6
H8AA H 0.3076 0.3251 0.3483 0.123 Uiso 0.50 1 calc PR A 6
H8AB H 0.3329 0.3973 0.2418 0.123 Uiso 0.50 1 calc PR A 6
H8AC H 0.3120 0.4265 0.3965 0.123 Uiso 0.50 1 calc PR A 6
C9 C 0.4700(3) 0.3079(5) 0.2513(11) 0.054(2) Uani 1 1 d D B .
C10 C 0.5171(4) 0.3443(6) 0.3362(12) 0.077(2) Uani 1 1 d DU . .
C11 C 0.5366(9) 0.4315(11) 0.337(3) 0.078(2) Uani 0.56(2) 1 d PDU B 3
H11A H 0.5221 0.4730 0.2710 0.093 Uiso 0.56(2) 1 calc PR B 3
C12 C 0.5775(7) 0.4586(15) 0.436(3) 0.079(2) Uani 0.56(2) 1 d PDU B 3
H12A H 0.5906 0.5180 0.4355 0.095 Uiso 0.56(2) 1 calc PR B 3
C13 C 0.5988(7) 0.3973(15) 0.534(3) 0.081(2) Uani 0.56(2) 1 d PDU B 3
H13A H 0.6257 0.4160 0.6022 0.097 Uiso 0.56(2) 1 calc PR B 3
C14 C 0.5807(7) 0.3082(15) 0.534(2) 0.081(2) Uani 0.56(2) 1 d PDU B 3
H14A H 0.5961 0.2664 0.5984 0.097 Uiso 0.56(2) 1 calc PR B 3
C15 C 0.5390(8) 0.2822(13) 0.435(2) 0.079(2) Uani 0.56(2) 1 d PDU B 3
H15A H 0.5257 0.2229 0.4356 0.094 Uiso 0.56(2) 1 calc PR B 3
C11A C 0.5281(12) 0.4333(12) 0.297(3) 0.077(2) Uani 0.44(2) 1 d PDU B 4
H11B H 0.5072 0.4604 0.2234 0.093 Uiso 0.44(2) 1 calc PR B 4
C12A C 0.5695(9) 0.4812(19) 0.367(3) 0.079(2) Uani 0.44(2) 1 d PDU B 4
H12C H 0.5780 0.5409 0.3439 0.095 Uiso 0.44(2) 1 calc PR B 4
C13A C 0.5976(10) 0.4345(19) 0.474(3) 0.080(2) Uani 0.44(2) 1 d PDU B 4
H13B H 0.6239 0.4672 0.5280 0.096 Uiso 0.44(2) 1 calc PR B 4
C14A C 0.5911(9) 0.344(2) 0.510(3) 0.081(2) Uani 0.44(2) 1 d PDU B 4
H14B H 0.6138 0.3159 0.5793 0.097 Uiso 0.44(2) 1 calc PR B 4
C15A C 0.5486(10) 0.2993(17) 0.437(3) 0.079(2) Uani 0.44(2) 1 d PDU B 4
H15C H 0.5415 0.2385 0.4561 0.095 Uiso 0.44(2) 1 calc PR B 4
P1 P 0.2825(4) 0.2273(6) -0.0196(9) 0.0390(15) Uani 0.571(8) 1 d PU C 5
P2 P 0.3372(4) 0.0551(9) -0.0916(12) 0.0584(16) Uani 0.571(8) 1 d PU C 5
P3 P 0.3922(7) 0.0483(13) 0.2034(13) 0.0295(17) Uani 0.571(8) 1 d PU C 5
P4 P 0.2748(3) 0.0986(5) 0.2494(7) 0.0336(12) Uani 0.571(8) 1 d PU C 5
C16 C 0.2331(8) 0.1658(15) -0.146(2) 0.065(3) Uani 0.571(8) 1 d PU C 5
H16A H 0.2025 0.1358 -0.0943 0.078 Uiso 0.571(8) 1 calc PR C 5
H16B H 0.2174 0.2054 -0.2198 0.078 Uiso 0.571(8) 1 calc PR C 5
C17 C 0.2846(8) 0.0846(17) -0.222(2) 0.090(4) Uani 0.571(8) 1 d PU C 5
H17A H 0.2648 0.0305 -0.2527 0.108 Uiso 0.571(8) 1 calc PR C 5
H17B H 0.3029 0.1111 -0.3060 0.108 Uiso 0.571(8) 1 calc PR C 5
C18 C 0.3021(11) 0.2823(17) -0.189(3) 0.089(5) Uani 0.571(8) 1 d PU C 5
H18A H 0.2711 0.3194 -0.2222 0.134 Uiso 0.571(8) 1 calc PR C 5
H18B H 0.3104 0.2372 -0.2612 0.134 Uiso 0.571(8) 1 calc PR C 5
H18C H 0.3350 0.3194 -0.1741 0.134 Uiso 0.571(8) 1 calc PR C 5
C19 C 0.2305(8) 0.2862(14) 0.081(3) 0.073(4) Uani 0.571(8) 1 d PU C 5
H19A H 0.2093 0.3249 0.0172 0.110 Uiso 0.571(8) 1 calc PR C 5
H19B H 0.2487 0.3221 0.1543 0.110 Uiso 0.571(8) 1 calc PR C 5
H19C H 0.2053 0.2437 0.1261 0.110 Uiso 0.571(8) 1 calc PR C 5
C20 C 0.3215(8) -0.0717(13) -0.074(3) 0.084(5) Uani 0.571(8) 1 d PU C 5
H20A H 0.3228 -0.0992 -0.1688 0.126 Uiso 0.571(8) 1 calc PR C 5
H20B H 0.2845 -0.0801 -0.0330 0.126 Uiso 0.571(8) 1 calc PR C 5
H20C H 0.3495 -0.0994 -0.0130 0.126 Uiso 0.571(8) 1 calc PR C 5
C21 C 0.3969(8) 0.0404(15) -0.216(2) 0.073(3) Uani 0.571(8) 1 d PU C 5
H21A H 0.3860 0.0002 -0.2935 0.110 Uiso 0.571(8) 1 calc PR C 5
H21B H 0.4287 0.0153 -0.1650 0.110 Uiso 0.571(8) 1 calc PR C 5
H21C H 0.4074 0.0980 -0.2565 0.110 Uiso 0.571(8) 1 calc PR C 5
C22 C 0.3515(7) -0.0266(12) 0.3273(19) 0.050(3) Uani 0.571(8) 1 d PU C 5
H22A H 0.3405 -0.0811 0.2762 0.060 Uiso 0.571(8) 1 calc PR C 5
H22B H 0.3753 -0.0439 0.4087 0.060 Uiso 0.571(8) 1 calc PR C 5
C23 C 0.3045(6) 0.0165(10) 0.3767(16) 0.050(2) Uani 0.571(8) 1 d PU C 5
H23A H 0.3140 0.0475 0.4663 0.060 Uiso 0.571(8) 1 calc PR C 5
H23B H 0.2757 -0.0283 0.3989 0.060 Uiso 0.571(8) 1 calc PR C 5
C24 C 0.4329(10) 0.0779(12) 0.362(3) 0.044(3) Uani 0.571(8) 1 d PU C 5
H24A H 0.4544 0.0263 0.3937 0.067 Uiso 0.571(8) 1 calc PR C 5
H24B H 0.4076 0.0965 0.4383 0.067 Uiso 0.571(8) 1 calc PR C 5
H24C H 0.4583 0.1266 0.3391 0.067 Uiso 0.571(8) 1 calc PR C 5
C25 C 0.4485(10) -0.014(2) 0.108(3) 0.063(3) Uani 0.571(8) 1 d PU C 5
H25A H 0.4692 -0.0506 0.1762 0.095 Uiso 0.571(8) 1 calc PR C 5
H25B H 0.4738 0.0275 0.0617 0.095 Uiso 0.571(8) 1 calc PR C 5
H25C H 0.4316 -0.0530 0.0358 0.095 Uiso 0.571(8) 1 calc PR C 5
C26 C 0.2383(7) 0.1705(15) 0.3771(19) 0.064(3) Uani 0.571(8) 1 d PU C 5
H26A H 0.2130 0.1347 0.4352 0.095 Uiso 0.571(8) 1 calc PR C 5
H26B H 0.2169 0.2154 0.3254 0.095 Uiso 0.571(8) 1 calc PR C 5
H26C H 0.2656 0.1997 0.4387 0.095 Uiso 0.571(8) 1 calc PR C 5
C27 C 0.211(2) 0.036(3) 0.187(8) 0.050(6) Uani 0.571(8) 1 d PU C 5
H27A H 0.1876 0.0206 0.2695 0.075 Uiso 0.571(8) 1 calc PR C 5
H27B H 0.2223 -0.0189 0.1388 0.075 Uiso 0.571(8) 1 calc PR C 5
H27C H 0.1894 0.0727 0.1213 0.075 Uiso 0.571(8) 1 calc PR C 5
P1A P 0.2797(6) 0.2055(10) -0.0529(14) 0.055(2) Uani 0.429(8) 1 d PU C 6
P3A P 0.3875(9) 0.0580(17) 0.2312(19) 0.034(2) Uani 0.429(8) 1 d PU C 6
P2A P 0.3546(5) 0.0437(13) -0.0804(18) 0.061(2) Uani 0.429(8) 1 d PU C 6
P4A P 0.2634(4) 0.1189(8) 0.2152(11) 0.0346(16) Uani 0.429(8) 1 d PU C 6
C16A C 0.2201(12) 0.258(2) 0.024(3) 0.076(5) Uani 0.429(8) 1 d PU C 6
H16C H 0.2271 0.3221 0.0384 0.092 Uiso 0.429(8) 1 calc PR C 6
H16D H 0.1872 0.2512 -0.0388 0.092 Uiso 0.429(8) 1 calc PR C 6
C17A C 0.2093(8) 0.2066(16) 0.182(3) 0.069(4) Uani 0.429(8) 1 d PU C 6
H17C H 0.1718 0.1791 0.1820 0.083 Uiso 0.429(8) 1 calc PR C 6
H17D H 0.2105 0.2510 0.2594 0.083 Uiso 0.429(8) 1 calc PR C 6
C18A C 0.3044(13) 0.3241(19) -0.128(3) 0.079(6) Uani 0.429(8) 1 d PU C 6
H18D H 0.2755 0.3483 -0.1909 0.118 Uiso 0.429(8) 1 calc PR C 6
H18E H 0.3390 0.3169 -0.1822 0.118 Uiso 0.429(8) 1 calc PR C 6
H18F H 0.3106 0.3649 -0.0488 0.118 Uiso 0.429(8) 1 calc PR C 6
C19A C 0.2474(13) 0.129(2) -0.169(4) 0.087(4) Uani 0.429(8) 1 d PU C 6
H19D H 0.2215 0.1602 -0.2313 0.130 Uiso 0.429(8) 1 calc PR C 6
H19E H 0.2270 0.0848 -0.1125 0.130 Uiso 0.429(8) 1 calc PR C 6
H19F H 0.2759 0.0990 -0.2258 0.130 Uiso 0.429(8) 1 calc PR C 6
C20A C 0.2610(10) 0.1170(19) 0.413(2) 0.060(4) Uani 0.429(8) 1 d PU C 6
H20D H 0.2225 0.1076 0.4445 0.091 Uiso 0.429(8) 1 calc PR C 6
H20E H 0.2746 0.1737 0.4503 0.091 Uiso 0.429(8) 1 calc PR C 6
H20F H 0.2845 0.0688 0.4485 0.091 Uiso 0.429(8) 1 calc PR C 6
C21A C 0.219(4) 0.027(4) 0.187(11) 0.052(7) Uani 0.429(8) 1 d PU C 6
H21D H 0.1878 0.0293 0.2534 0.077 Uiso 0.429(8) 1 calc PR C 6
H21E H 0.2401 -0.0282 0.2028 0.077 Uiso 0.429(8) 1 calc PR C 6
H21F H 0.2051 0.0277 0.0891 0.077 Uiso 0.429(8) 1 calc PR C 6
C22A C 0.4174(9) -0.0301(15) -0.043(3) 0.069(4) Uani 0.429(8) 1 d PU C 6
H22C H 0.4073 -0.0932 -0.0554 0.083 Uiso 0.429(8) 1 calc PR C 6
H22D H 0.4481 -0.0157 -0.1088 0.083 Uiso 0.429(8) 1 calc PR C 6
C23A C 0.4383(13) -0.010(3) 0.138(4) 0.060(3) Uani 0.429(8) 1 d PU C 6
H23C H 0.4749 0.0207 0.1387 0.072 Uiso 0.429(8) 1 calc PR C 6
H23D H 0.4427 -0.0670 0.1884 0.072 Uiso 0.429(8) 1 calc PR C 6
C24A C 0.3784(10) 0.089(2) -0.259(3) 0.074(4) Uani 0.429(8) 1 d PU C 6
H24D H 0.3836 0.0402 -0.3264 0.111 Uiso 0.429(8) 1 calc PR C 6
H24E H 0.4137 0.1210 -0.2474 0.111 Uiso 0.429(8) 1 calc PR C 6
H24F H 0.3501 0.1299 -0.2967 0.111 Uiso 0.429(8) 1 calc PR C 6
C25A C 0.3070(12) -0.035(2) -0.143(4) 0.086(5) Uani 0.429(8) 1 d PU C 6
H25D H 0.3238 -0.0685 -0.2209 0.129 Uiso 0.429(8) 1 calc PR C 6
H25E H 0.2734 -0.0047 -0.1770 0.129 Uiso 0.429(8) 1 calc PR C 6
H25F H 0.2970 -0.0754 -0.0654 0.129 Uiso 0.429(8) 1 calc PR C 6
C26A C 0.4330(14) 0.1074(18) 0.372(4) 0.052(4) Uani 0.429(8) 1 d PU C 6
H26D H 0.4532 0.0600 0.4217 0.078 Uiso 0.429(8) 1 calc PR C 6
H26E H 0.4100 0.1398 0.4406 0.078 Uiso 0.429(8) 1 calc PR C 6
H26F H 0.4598 0.1481 0.3284 0.078 Uiso 0.429(8) 1 calc PR C 6
C27A C 0.3565(10) -0.0549(14) 0.275(2) 0.046(4) Uani 0.429(8) 1 d PU C 6
H27D H 0.3815 -0.0866 0.3402 0.070 Uiso 0.429(8) 1 calc PR C 6
H27E H 0.3521 -0.0892 0.1876 0.070 Uiso 0.429(8) 1 calc PR C 6
H27F H 0.3202 -0.0469 0.3206 0.070 Uiso 0.429(8) 1 calc PR C 6

loop_
_atom_site_aniso_label
_atom_site_aniso_U_11
_atom_site_aniso_U_22
_atom_site_aniso_U_33
_atom_site_aniso_U_23
_atom_site_aniso_U_13
_atom_site_aniso_U_12
Fe1 0.0216(4) 0.0246(4) 0.0222(4) 0.0033(4) 0.0018(4) 0.0037(3)
Si1 0.0392(10) 0.0218(8) 0.0539(14) 0.0064(10) 0.0062(9) -0.0007(7)
N1 0.044(3) 0.042(4) 0.064(5) -0.010(3) 0.029(3) -0.021(3)
N2 0.033(3) 0.044(4) 0.096(6) -0.045(4) 0.023(3) -0.017(3)
C1 0.051(5) 0.050(5) 0.066(6) -0.013(4) 0.030(4) -0.017(4)
C2 0.070(6) 0.113(10) 0.072(7) -0.014(7) 0.044(6) -0.027(6)
C3 0.075(6) 0.060(6) 0.089(8) -0.002(6) 0.057(6) -0.018(5)
C4 0.052(5) 0.069(6) 0.108(9) -0.017(7) 0.042(6) 0.004(4)
C5 0.057(4) 0.069(4) 0.098(6) -0.043(5) 0.040(4) -0.025(4)
C6 0.066(8) 0.066(5) 0.107(9) -0.047(6) 0.036(6) -0.021(6)
C7 0.056(6) 0.082(7) 0.093(8) -0.046(6) 0.040(5) -0.028(6)
C8 0.045(5) 0.068(6) 0.093(8) -0.043(6) 0.044(5) -0.014(5)
C6A 0.074(7) 0.070(6) 0.111(9) -0.054(7) 0.039(7) -0.020(6)
C7A 0.070(6) 0.086(6) 0.100(8) -0.037(6) 0.042(6) -0.019(6)
C8A 0.061(5) 0.073(7) 0.111(9) -0.047(7) 0.039(6) -0.011(6)
C9 0.032(4) 0.039(4) 0.090(7) -0.029(5) 0.035(4) -0.015(3)
C10 0.046(3) 0.089(5) 0.095(5) -0.049(4) 0.029(3) -0.032(3)
C11 0.047(4) 0.090(5) 0.096(6) -0.050(4) 0.027(3) -0.034(3)
C12 0.049(4) 0.092(5) 0.098(6) -0.049(4) 0.025(4) -0.034(3)
C13 0.051(4) 0.093(5) 0.099(6) -0.048(4) 0.025(3) -0.034(3)
C14 0.051(4) 0.093(5) 0.098(5) -0.047(4) 0.024(3) -0.035(3)
C15 0.048(4) 0.092(5) 0.096(5) -0.048(4) 0.026(3) -0.033(3)
C11A 0.047(4) 0.089(5) 0.096(6) -0.050(4) 0.029(3) -0.034(3)
C12A 0.049(4) 0.091(5) 0.098(6) -0.049(4) 0.027(4) -0.034(3)
C13A 0.050(4) 0.092(5) 0.098(6) -0.048(4) 0.026(4) -0.035(3)
C14A 0.051(4) 0.092(5) 0.099(5) -0.048(4) 0.024(3) -0.036(4)
C15A 0.049(4) 0.092(5) 0.097(5) -0.049(4) 0.025(3) -0.034(3)
P1 0.0309(19) 0.050(4) 0.036(4) 0.008(2) -0.007(2) 0.011(2)
P2 0.059(5) 0.072(4) 0.045(3) -0.024(3) 0.003(3) 0.006(4)
P3 0.033(2) 0.028(4) 0.028(4) 0.007(3) 0.002(2) 0.003(2)
P4 0.032(3) 0.046(4) 0.022(3) -0.004(2) 0.005(2) -0.016(2)
C16 0.060(4) 0.086(7) 0.049(5) 0.008(5) -0.023(4) 0.002(4)
C17 0.084(7) 0.127(9) 0.059(8) -0.042(6) -0.025(6) 0.007(7)
C18 0.092(9) 0.091(14) 0.085(13) 0.055(10) 0.019(10) 0.009(9)
C19 0.060(8) 0.072(9) 0.087(9) -0.007(6) 0.011(7) 0.022(6)
C20 0.062(9) 0.069(6) 0.120(18) -0.054(7) 0.009(8) -0.009(7)
C21 0.080(6) 0.090(9) 0.050(6) -0.043(6) 0.015(5) 0.002(6)
C22 0.056(4) 0.048(5) 0.046(6) 0.021(4) -0.003(4) -0.017(3)
C23 0.052(4) 0.054(4) 0.044(4) 0.018(3) 0.003(3) -0.022(3)
C24 0.047(5) 0.037(8) 0.049(5) 0.013(6) -0.019(4) -0.001(6)
C25 0.045(7) 0.056(6) 0.088(9) -0.013(6) 0.017(5) 0.011(5)
C26 0.060(10) 0.080(10) 0.050(7) -0.025(6) 0.023(6) -0.005(6)
C27 0.034(15) 0.068(10) 0.048(6) -0.006(8) 0.007(10) -0.026(9)
P1A 0.047(3) 0.074(6) 0.044(5) 0.025(4) -0.014(3) 0.008(3)
P3A 0.035(4) 0.024(4) 0.044(6) 0.013(5) -0.010(4) 0.002(3)
P2A 0.058(6) 0.075(5) 0.051(3) -0.038(3) -0.002(4) 0.009(4)
P4A 0.027(4) 0.049(4) 0.028(4) -0.010(3) 0.002(3) -0.009(2)
C16A 0.064(9) 0.073(12) 0.093(11) 0.016(6) 0.001(8) 0.017(7)
C17A 0.048(9) 0.074(9) 0.085(9) 0.002(7) 0.012(6) 0.015(6)
C18A 0.085(9) 0.074(11) 0.078(16) 0.047(9) 0.009(11) 0.030(11)
C19A 0.080(8) 0.115(9) 0.066(8) -0.009(7) -0.025(7) 0.007(7)
C20A 0.061(11) 0.088(13) 0.032(5) -0.021(7) 0.012(6) -0.002(8)
C21A 0.040(18) 0.066(8) 0.049(7) -0.009(10) 0.008(12) -0.028(9)
C22A 0.058(7) 0.052(8) 0.097(8) -0.029(7) 0.016(7) 0.007(6)
C23A 0.037(8) 0.053(8) 0.091(10) 0.002(7) 0.009(5) 0.008(6)
C24A 0.073(10) 0.095(11) 0.054(7) -0.037(6) 0.008(7) 0.003(8)
C25A 0.064(9) 0.077(10) 0.12(2) -0.047(9) 0.004(8) -0.003(8)
C26A 0.057(7) 0.043(11) 0.056(7) 0.023(8) -0.032(6) -0.004(8)
C27A 0.065(8) 0.037(7) 0.037(9) 0.020(7) 0.001(7) -0.009(6)

loop_
_atom_type_symbol
_atom_type_description
_atom_type_scat_dispersion_real
_atom_type_scat_dispersion_imag
_atom_type_scat_source
C C 0.0033 0.0016 'International Tables Vol C Tables 4.2.6.8 and 6.1.1.4'
H H 0.0000 0.0000 'International Tables Vol C Tables 4.2.6.8 and 6.1.1.4'
N N 0.0061 0.0033 'International Tables Vol C Tables 4.2.6.8 and 6.1.1.4'
Si Si 0.0817 0.0704 'International Tables Vol C Tables 4.2.6.8 and 6.1.1.4'
P P 0.1023 0.0942 'International Tables Vol C Tables 4.2.6.8 and 6.1.1.4'
Fe Fe 0.3463 0.8444 'International Tables Vol C Tables 4.2.6.8 and 6.1.1.4'

loop_
_geom_angle_atom_site_label_1
_geom_angle_atom_site_label_2
_geom_angle_atom_site_label_3
_geom_angle
P2 Fe1 P4A 111.3(4)
P2 Fe1 P3A 99.7(6)
P4A Fe1 P3A 93.4(5)
P2 Fe1 P1 88.7(3)
P4A Fe1 P1 80.8(3)
P3A Fe1 P1 171.2(5)
P2 Fe1 P3 91.7(4)
P4A Fe1 P3 99.1(4)
P3A Fe1 P3 8.5(7)
P1 Fe1 P3 179.6(5)
P2 Fe1 Si1 123.9(4)
P4A Fe1 Si1 122.8(3)
P3A Fe1 Si1 91.2(7)
P1 Fe1 Si1 86.5(2)
P3 Fe1 Si1 93.2(5)
P2 Fe1 P1A 76.9(4)
P4A Fe1 P1A 82.8(5)
P3A Fe1 P1A 173.4(8)
P1 Fe1 P1A 12.1(4)
P3 Fe1 P1A 168.3(5)
Si1 Fe1 P1A 95.4(4)
P2 Fe1 P2A 12.2(3)
P4A Fe1 P2A 118.3(6)
P3A Fe1 P2A 89.0(6)
P1 Fe1 P2A 99.6(4)
P3 Fe1 P2A 80.8(5)
Si1 Fe1 P2A 118.7(5)
P1A Fe1 P2A 88.1(5)
P2 Fe1 P4 113.0(4)
P4A Fe1 P4 13.8(2)
P3A Fe1 P4 79.6(5)
P1 Fe1 P4 94.5(3)
P3 Fe1 P4 85.4(4)
Si1 Fe1 P4 123.0(2)
P1A Fe1 P4 96.5(4)
P2A Fe1 P4 117.2(6)
N2 Si1 N1 66.9(3)
N2 Si1 Fe1 131.9(2)
N1 Si1 Fe1 133.3(2)
N2 Si1 C9 33.4(2)
N1 Si1 C9 33.5(3)
Fe1 Si1 C9 144.8(2)
C9 N1 C1 128.4(6)
C9 N1 Si1 92.7(4)
C1 N1 Si1 137.9(6)
C9 N2 C5 129.9(7)
C9 N2 Si1 93.5(5)
C5 N2 Si1 136.2(6)
N1 C1 C2 105.9(7)
N1 C1 C4 112.5(8)
C2 C1 C4 108.0(8)
N1 C1 C3 110.3(7)
C2 C1 C3 109.6(8)
C4 C1 C3 110.4(7)
C7A C5 C6A 121.0(18)
C7A C5 N2 110.2(13)
C6A C5 N2 114.3(11)
C7A C5 C8 61.2(15)
C6A C5 C8 129.1(13)
N2 C5 C8 110.0(9)
C7A C5 C8A 108.1(15)
C6A C5 C8A 98.3(15)
N2 C5 C8A 102.3(11)
C8 C5 C8A 47.6(12)
C7A C5 C6 142.0(15)
C6A C5 C6 33.4(13)
N2 C5 C6 107.5(12)
C8 C5 C6 109.6(13)
C8A C5 C6 67.6(13)
C7A C5 C7 48.6(14)
C6A C5 C7 77.8(14)
N2 C5 C7 114.9(10)
C8 C5 C7 105.1(14)
C8A C5 C7 140.8(12)
C6 C5 C7 109.7(13)
N2 C9 N1 106.8(7)
N2 C9 C10 125.5(8)
N1 C9 C10 127.8(6)
N2 C9 Si1 53.0(4)
N1 C9 Si1 53.7(4)
C10 C9 Si1 178.5(6)
C15A C10 C11 105.8(14)
C15A C10 C11A 122.5(14)
C11 C10 C11A 17.5(14)
C15A C10 C15 14.1(11)
C11 C10 C15 119.4(13)
C11A C10 C15 136.4(14)
C15A C10 C9 126.8(12)
C11 C10 C9 127.3(13)
C11A C10 C9 110.7(13)
C15 C10 C9 112.9(9)
C10 C11 C12 120.8(17)
C13 C12 C11 119.7(18)
C12 C13 C14 120.8(18)
C13 C14 C15 118.8(19)
C14 C15 C10 120.5(16)
C12A C11A C10 120(2)
C11A C12A C13A 115(2)
C12A C13A C14A 127(2)
C15A C14A C13A 115(2)
C10 C15A C14A 119.6(19)
C19 P1 C18 113.9(13)
C19 P1 C16 97.8(10)
C18 P1 C16 80.9(12)
C19 P1 Fe1 118.6(9)
C18 P1 Fe1 122.8(10)
C16 P1 Fe1 111.9(7)
C17 P2 C21 98.0(12)
C17 P2 C20 99.3(12)
C21 P2 C20 94.8(11)
C17 P2 Fe1 113.7(8)
C21 P2 Fe1 125.4(9)
C20 P2 Fe1 120.5(10)
C24 P3 C25 97.4(12)
C24 P3 C22 85.4(11)
C25 P3 C22 111.4(13)
C24 P3 Fe1 124.7(10)
C25 P3 Fe1 121.3(12)
C22 P3 Fe1 110.9(9)
C26 P4 C23 98.9(10)
C26 P4 C27 96(2)
C23 P4 C27 100.1(18)
C26 P4 Fe1 127.5(8)
C23 P4 Fe1 110.6(5)
C27 P4 Fe1 119(3)
C17 C16 P1 98.1(10)
P2 C17 C16 111.3(11)
C23 C22 P3 110.3(13)
C22 C23 P4 114.2(11)
C19A P1A C16A 100.8(16)
C19A P1A C18A 119.6(18)
C16A P1A C18A 89.1(15)
C19A P1A Fe1 110.6(13)
C16A P1A Fe1 117.6(12)
C18A P1A Fe1 116.6(12)
C23A P3A C26A 100.0(16)
C23A P3A C27A 82.2(16)
C26A P3A C27A 115.4(16)
C23A P3A Fe1 113.3(14)
C26A P3A Fe1 122.6(15)
C27A P3A Fe1 114.4(14)
C25A P2A C22A 100.6(15)
C25A P2A C24A 98.3(17)
C22A P2A C24A 97.9(13)
C25A P2A Fe1 124.2(13)
C22A P2A Fe1 113.1(10)
C24A P2A Fe1 118.4(13)
C21A P4A C20A 97(4)
C21A P4A C17A 97(3)
C20A P4A C17A 99.0(13)
C21A P4A Fe1 121(4)
C20A P4A Fe1 124.9(9)
C17A P4A Fe1 112.9(9)
C17A C16A P1A 105.8(18)
C16A C17A P4A 111.2(15)
C23A C22A P2A 107.3(15)
C22A C23A P3A 111(2)

loop_
_geom_bond_atom_site_label_1
_geom_bond_atom_site_label_2
_geom_bond_distance
Fe1 P2 2.123(12)
Fe1 P4A 2.142(11)
Fe1 P3A 2.15(2)
Fe1 P1 2.156(9)
Fe1 P3 2.161(18)
Fe1 Si1 2.184(2)
Fe1 P1A 2.191(14)
Fe1 P2A 2.188(16)
Fe1 P4 2.193(8)
Si1 N2 1.915(7)
Si1 N1 1.930(6)
Si1 C9 2.391(8)
N1 C9 1.323(11)
N1 C1 1.485(9)
N2 C9 1.319(8)
N2 C5 1.471(11)
C1 C2 1.500(14)
C1 C4 1.532(14)
C1 C3 1.555(12)
C5 C7A 1.17(3)
C5 C6A 1.47(2)
C5 C8 1.532(17)
C5 C8A 1.57(2)
C5 C6 1.58(3)
C5 C7 1.61(3)
C9 C10 1.490(13)
C10 C15A 1.389(14)
C10 C11 1.397(13)
C10 C11A 1.417(14)
C10 C15 1.423(13)
C11 C12 1.412(13)
C12 C13 1.405(14)
C13 C14 1.414(14)
C14 C15 1.420(13)
C11A C12A 1.393(14)
C12A C13A 1.400(15)
C13A C14A 1.413(15)
C14A C15A 1.405(14)
P1 C19 1.800(19)
P1 C18 1.86(2)
P1 C16 1.92(2)
P2 C17 1.81(2)
P2 C21 1.87(2)
P2 C20 1.96(2)
P3 C24 1.84(2)
P3 C25 1.878(16)
P3 C22 1.90(2)
P4 C26 1.840(18)
P4 C23 1.865(16)
P4 C27 1.90(5)
C16 C17 1.88(3)
C22 C23 1.38(2)
P1A C19A 1.77(3)
P1A C16A 1.79(3)
P1A C18A 2.01(3)
P3A C23A 1.82(3)
P3A C26A 1.87(3)
P3A C27A 1.90(3)
P2A C25A 1.75(3)
P2A C22A 1.91(2)
P2A C24A 1.91(3)
P4A C21A 1.77(7)
P4A C20A 1.86(2)
P4A C17A 1.88(2)
C16A C17A 1.70(4)
C22A C23A 1.80(5)
